data_7044433
loop_
_publ_author_name
'Ching, Wei-Min'
'Chen, Peter Ping-Yu'
'Hung, Chen-Hsiung'

_publ_section_title
;
 Mechanistic Study of Nitrite Reduction on Iron(II) Complexes of
 Methylated N-Confused Porphyrins
;
_journal_name_full 'Dalton Trans.'
_journal_paper_doi 10.1039/C7DT02869E
_journal_year 2017
_chemical_formula_sum 'C46 H31 Cl2 Fe N5 O'
_chemical_formula_weight 796.51
_space_group_crystal_system triclinic
_space_group_IT_number 2
_space_group_name_Hall '-P 1'
_space_group_name_H-M_alt 'P -1'
_symmetry_space_group_name_Hall '-P 1'
_symmetry_space_group_name_H-M 'P -1'
_atom_sites_solution_hydrogens geom
_atom_sites_solution_primary direct
_atom_sites_solution_secondary difmap
_audit_creation_method SHELXL-2014/7
_audit_update_record
;
2017-10-02 deposited with the CCDC.
2017-10-06 downloaded from the CCDC.
;
_cell_angle_alpha 89.716(2)
_cell_angle_beta 75.015(2)
_cell_angle_gamma 68.874(2)
_cell_formula_units_Z 2
_cell_length_a 10.4707(5)
_cell_length_b 13.0591(6)
_cell_length_c 14.8946(7)
_cell_measurement_reflns_used 2135
_cell_measurement_temperature 150(2)
_cell_measurement_theta_max 24.572
_cell_measurement_theta_min 2.243
_cell_volume 1826.35(15)
_computing_cell_refinement 'Bruker SMART'
_computing_data_collection 'Bruker SMART'
_computing_data_reduction 'Bruker SAINT'
_computing_molecular_graphics 'Bruker SHELXTL'
_computing_publication_material 'Bruker SHELXTL'
_computing_structure_refinement 'SHELXL-2014/7 (Sheldrick, 2014)'
_computing_structure_solution 'SHELXL-2014/7 (Sheldrick, 2014)'
_diffrn_ambient_temperature 150(2)
_diffrn_measured_fraction_theta_full 0.979
_diffrn_measured_fraction_theta_max 0.979
_diffrn_measurement_device_type 'CCD area detector'
_diffrn_measurement_method 'phi and omega scans'
_diffrn_radiation_type MoK\a
_diffrn_radiation_wavelength 0.71073
_diffrn_reflns_av_R_equivalents 0.0371
_diffrn_reflns_av_unetI/netI 0.0777
_diffrn_reflns_Laue_measured_fraction_full 0.979
_diffrn_reflns_Laue_measured_fraction_max 0.979
_diffrn_reflns_limit_h_max 12
_diffrn_reflns_limit_h_min -12
_diffrn_reflns_limit_k_max 8
_diffrn_reflns_limit_k_min -15
_diffrn_reflns_limit_l_max 16
_diffrn_reflns_limit_l_min -17
_diffrn_reflns_number 11853
_diffrn_reflns_point_group_measured_fraction_full 0.979
_diffrn_reflns_point_group_measured_fraction_max 0.979
_diffrn_reflns_theta_full 25.120
_diffrn_reflns_theta_max 25.119
_diffrn_reflns_theta_min 2.092
_diffrn_source 'fine-focus sealed tube'
_exptl_absorpt_coefficient_mu 0.605
_exptl_absorpt_correction_T_max 0.9704
_exptl_absorpt_correction_T_min 0.9420
_exptl_absorpt_correction_type multi-scan
_exptl_absorpt_process_details SADABS
_exptl_crystal_colour brown
_exptl_crystal_density_diffrn 1.448
_exptl_crystal_description plate
_exptl_crystal_F_000 820
_exptl_crystal_size_max 0.100
_exptl_crystal_size_mid 0.100
_exptl_crystal_size_min 0.050
_refine_diff_density_max 0.694
_refine_diff_density_min -0.539
_refine_diff_density_rms 0.068
_refine_ls_extinction_method none
_refine_ls_goodness_of_fit_ref 1.029
_refine_ls_hydrogen_treatment constr
_refine_ls_matrix_type full
_refine_ls_number_parameters 499
_refine_ls_number_reflns 6385
_refine_ls_number_restraints 31
_refine_ls_restrained_S_all 1.027
_refine_ls_R_factor_all 0.0926
_refine_ls_R_factor_gt 0.0534
_refine_ls_shift/su_max 0.000
_refine_ls_shift/su_mean 0.000
_refine_ls_structure_factor_coef Fsqd
_refine_ls_weighting_details 'w=1/[\s^2^(Fo^2^)+(0.0576P)^2^] where P=(Fo^2^+2Fc^2^)/3'
_refine_ls_weighting_scheme calc
_refine_ls_wR_factor_gt 0.1152
_refine_ls_wR_factor_ref 0.1303
_reflns_Friedel_coverage 0.000
_reflns_number_gt 4176
_reflns_number_total 6385
_reflns_threshold_expression 'I > 2\s(I)'
_cod_data_source_file c7dt02869e2.cif
_cod_data_source_block i10573-auto_a
_cod_depositor_comments
;
The following automatic conversions were performed:

'_exptl_absorpt_correction_type' value 'Multi-scan' changed to
'multi-scan' according to
/home/data/users/saulius/crontab/automatic-downloads/rss-feeds/RSC/lib/dictionaries/cif_core.dic
dictionary named 'cif_core.dic' version 2.4.2 from 2011-04-26.

Automatic conversion script
Id: cif_fix_values 4973 2017-02-22 13:04:09Z antanas 
;
_cod_database_code 7044433
_shelx_shelxl_version_number 2014/7
_shelx_space_group_comment
;
The symmetry employed for this shelxl refinement is uniquely defined
by the following loop, which should always be used as a source of
symmetry information in preference to the above space-group names.
They are only intended as comments.
;
_shelx_estimated_absorpt_t_min 0.942
_shelx_estimated_absorpt_t_max 0.970

loop_
_space_group_symop_operation_xyz
'x, y, z'
'-x, -y, -z'

loop_
_atom_site_label
_atom_site_type_symbol
_atom_site_fract_x
_atom_site_fract_y
_atom_site_fract_z
_atom_site_U_iso_or_equiv
_atom_site_adp_type
_atom_site_occupancy
_atom_site_site_symmetry_order
_atom_site_calc_flag
_atom_site_refinement_flags_posn
_atom_site_refinement_flags_adp
_atom_site_refinement_flags_occupancy
_atom_site_disorder_assembly
_atom_site_disorder_group
Fe1 Fe 0.65357(5) 0.60358(4) 0.72524(3) 0.02671(16) Uani 1 1 d . . . A 1
N1A N 0.9025(4) 0.3483(2) 0.8422(2) 0.0349(8) Uani 0.5 1 d . . P A 1
N2 N 0.5740(3) 0.6667(2) 0.86121(18) 0.0273(7) Uani 1 1 d . . . A 1
N3 N 0.5125(3) 0.7378(2) 0.69050(19) 0.0275(7) Uani 1 1 d . . . A 1
N4 N 0.7086(3) 0.5323(2) 0.59359(19) 0.0284(7) Uani 1 1 d . . . A 1
N5 N 0.8091(4) 0.6224(2) 0.7148(2) 0.0393(8) Uani 1 1 d . . . A 1
O1 O 0.9265(4) 0.5878(3) 0.7216(3) 0.0793(11) Uani 1 1 d . . . A 1
C1A C 0.7307(4) 0.4463(3) 0.7692(2) 0.0317(9) Uani 0.5 1 d . . P A 1
C2A C 0.7747(4) 0.4384(3) 0.8549(2) 0.0295(9) Uani 0.5 1 d . . P A 1
C3 C 0.7096(4) 0.5090(3) 0.9365(2) 0.0274(8) Uani 1 1 d . . . A 1
C4 C 0.6052(4) 0.6148(3) 0.9380(2) 0.0285(8) Uani 1 1 d . . . A 1
C5 C 0.5192(4) 0.6864(3) 1.0215(2) 0.0306(9) Uani 1 1 d . . . A 1
H5 H 0.5185 0.6695 1.0837 0.037 Uiso 1 1 calc R U . A 1
C6 C 0.4395(4) 0.7817(3) 0.9954(2) 0.0309(9) Uani 1 1 d . . . A 1
H6 H 0.3731 0.8450 1.0359 0.037 Uiso 1 1 calc R U . A 1
C7 C 0.4734(4) 0.7702(3) 0.8950(2) 0.0263(8) Uani 1 1 d . . . A 1
C8 C 0.4112(4) 0.8520(2) 0.8418(2) 0.0274(8) Uani 1 1 d . . . A 1
C9 C 0.4340(4) 0.8376(3) 0.7459(2) 0.0278(8) Uani 1 1 d . . . A 1
C10 C 0.3809(4) 0.9235(3) 0.6899(2) 0.0330(9) Uani 1 1 d . . . A 1
H10 H 0.3251 0.9987 0.7113 0.040 Uiso 1 1 calc R U . A 1
C11 C 0.4244(4) 0.8779(3) 0.6016(2) 0.0323(9) Uani 1 1 d . . . A 1
H11 H 0.4045 0.9151 0.5489 0.039 Uiso 1 1 calc R U . A 1
C12 C 0.5065(4) 0.7630(3) 0.6009(2) 0.0270(8) Uani 1 1 d . . . A 1
C13 C 0.5709(4) 0.6891(3) 0.5207(2) 0.0288(8) Uani 1 1 d . . . A 1
C14 C 0.6602(4) 0.5795(3) 0.5200(2) 0.0295(9) Uani 1 1 d . . . A 1
C15 C 0.7163(4) 0.5007(3) 0.4402(2) 0.0374(10) Uani 1 1 d . . . A 1
H15 H 0.6973 0.5129 0.3813 0.045 Uiso 1 1 calc R U . A 1
C16 C 0.8005(4) 0.4064(3) 0.4637(2) 0.0355(10) Uani 1 1 d . . . A 1
H16 H 0.8525 0.3394 0.4244 0.043 Uiso 1 1 calc R U . A 1
C17 C 0.7979(4) 0.4251(3) 0.5591(2) 0.0317(9) Uani 1 1 d . . . A 1
C18 C 0.8779(4) 0.3463(3) 0.6085(2) 0.0297(9) Uani 1 1 d . . . A 1
C19A C 0.8525(4) 0.3626(3) 0.7038(2) 0.0310(9) Uani 0.5 1 d . . P A 1
C20A C 0.9496(4) 0.3047(3) 0.7530(2) 0.0398(9) Uani 0.5 1 d . . P A 1
H20A H 1.0358 0.2437 0.7270 0.048 Uiso 0.5 1 calc R U P A 1
C21 C 0.7546(4) 0.4748(3) 1.0221(2) 0.0282(8) Uani 1 1 d . . . A 1
C22 C 0.7507(4) 0.3759(3) 1.0554(2) 0.0301(9) Uani 1 1 d . . . A 1
H22 H 0.7211 0.3304 1.0225 0.036 Uiso 1 1 calc R U . A 1
C23 C 0.7899(4) 0.3428(3) 1.1369(2) 0.0332(9) Uani 1 1 d . . . A 1
H23 H 0.7850 0.2760 1.1599 0.040 Uiso 1 1 calc R U . A 1
C24 C 0.8354(4) 0.4068(3) 1.1835(2) 0.0395(10) Uani 1 1 d . . . A 1
H24 H 0.8615 0.3845 1.2390 0.047 Uiso 1 1 calc R U . A 1
C25 C 0.8435(5) 0.5035(3) 1.1500(3) 0.0481(11) Uani 1 1 d . . . A 1
H25 H 0.8773 0.5467 1.1818 0.058 Uiso 1 1 calc R U . A 1
C26 C 0.8023(4) 0.5381(3) 1.0701(3) 0.0420(11) Uani 1 1 d . . . A 1
H26 H 0.8068 0.6054 1.0480 0.050 Uiso 1 1 calc R U . A 1
C27 C 0.3131(4) 0.9640(3) 0.8910(2) 0.0264(8) Uani 1 1 d . . . A 1
C28 C 0.3654(4) 1.0304(3) 0.9304(2) 0.0324(9) Uani 1 1 d . . . A 1
H28 H 0.4636 1.0050 0.9278 0.039 Uiso 1 1 calc R U . A 1
C29 C 0.2733(4) 1.1350(3) 0.9740(3) 0.0379(10) Uani 1 1 d . . . A 1
H29 H 0.3094 1.1807 1.0009 0.045 Uiso 1 1 calc R U . A 1
C30 C 0.1324(4) 1.1722(3) 0.9781(3) 0.0411(10) Uani 1 1 d . . . A 1
H30 H 0.0710 1.2437 1.0075 0.049 Uiso 1 1 calc R U . A 1
C31 C 0.0786(4) 1.1067(3) 0.9399(3) 0.0436(11) Uani 1 1 d . . . A 1
H31 H -0.0199 1.1326 0.9434 0.052 Uiso 1 1 calc R U . A 1
C32 C 0.1688(4) 1.0026(3) 0.8963(3) 0.0386(10) Uani 1 1 d . . . A 1
H32 H 0.1316 0.9574 0.8699 0.046 Uiso 1 1 calc R U . A 1
C33 C 0.5513(4) 0.7289(3) 0.4293(2) 0.0295(9) Uani 1 1 d . . . A 1
C34 C 0.6616(4) 0.7452(3) 0.3637(3) 0.0407(10) Uani 1 1 d . . . A 1
H34 H 0.7492 0.7324 0.3777 0.049 Uiso 1 1 calc R U . A 1
C35 C 0.6449(5) 0.7801(3) 0.2777(3) 0.0435(10) Uani 1 1 d . . . A 1
H35 H 0.7214 0.7902 0.2330 0.052 Uiso 1 1 calc R U . A 1
C36 C 0.5183(5) 0.8000(3) 0.2573(3) 0.0392(10) Uani 1 1 d . . . A 1
H36 H 0.5066 0.8250 0.1988 0.047 Uiso 1 1 calc R U . A 1
C37 C 0.4087(4) 0.7839(3) 0.3213(3) 0.0379(10) Uani 1 1 d . . . A 1
H37 H 0.3214 0.7964 0.3067 0.046 Uiso 1 1 calc R U . A 1
C38 C 0.4248(4) 0.7493(3) 0.4075(2) 0.0346(9) Uani 1 1 d . . . A 1
H38 H 0.3477 0.7396 0.4519 0.041 Uiso 1 1 calc R U . A 1
C39 C 0.9984(4) 0.2471(3) 0.5533(2) 0.0280(9) Uani 1 1 d . . . A 1
C40 C 1.0998(4) 0.2596(3) 0.4773(2) 0.0323(9) Uani 1 1 d . . . A 1
H40 H 1.0923 0.3316 0.4610 0.039 Uiso 1 1 calc R U . A 1
C41 C 1.2113(4) 0.1690(3) 0.4249(2) 0.0349(9) Uani 1 1 d . . . A 1
H41 H 1.2796 0.1789 0.3732 0.042 Uiso 1 1 calc R U . A 1
C42 C 1.2230(4) 0.0647(3) 0.4480(2) 0.0341(9) Uani 1 1 d . . . A 1
H42 H 1.2987 0.0023 0.4116 0.041 Uiso 1 1 calc R U . A 1
C43 C 1.1262(4) 0.0506(3) 0.5229(3) 0.0407(10) Uani 1 1 d . . . A 1
H43 H 1.1356 -0.0217 0.5391 0.049 Uiso 1 1 calc R U . A 1
C44 C 1.0130(4) 0.1418(3) 0.5764(3) 0.0371(10) Uani 1 1 d . . . A 1
H44 H 0.9462 0.1311 0.6287 0.045 Uiso 1 1 calc R U . A 1
C45 C 0.5825(4) 0.4849(3) 0.7644(2) 0.0338(9) Uani 1 1 d . . . A 1
H45A H 0.5083 0.5007 0.8248 0.041 Uiso 1 1 calc R U . A 1
H45B H 0.5639 0.4461 0.7152 0.041 Uiso 1 1 calc R U . A 1
C46 C 0.9087(5) 0.8689(4) 0.7708(3) 0.0720(15) Uani 1 1 d . U . B 1
H46A H 0.8841 0.8135 0.7413 0.086 Uiso 1 1 calc R U . B 1
H46B H 0.9223 0.8432 0.8316 0.086 Uiso 1 1 calc R U . B 1
Cl1 Cl 1.07372(14) 0.85943(9) 0.70294(8) 0.0624(4) Uani 1 1 d . . . B 1
Cl2A Cl 0.7638(4) 0.9839(4) 0.7957(3) 0.1039(15) Uani 0.5 1 d . U P B 1
Cl2B Cl 0.8290(4) 1.0198(4) 0.8112(3) 0.1039(15) Uani 0.5 1 d . U P C 2
N1B N 0.9496(4) 0.3047(3) 0.7530(2) 0.0398(9) Uani 0.5 1 d . . P D 2
C20B C 0.9025(4) 0.3483(2) 0.8422(2) 0.0349(8) Uani 0.5 1 d . . P D 2
H20B H 0.9490 0.3219 0.8894 0.042 Uiso 0.5 1 calc R U P D 2
C1B C 0.7307(4) 0.4463(3) 0.7692(2) 0.0317(9) Uani 0.5 1 d . . P D 2
C2B C 0.7747(4) 0.4384(3) 0.8549(2) 0.0295(9) Uani 0.5 1 d . . P D 2
C19B C 0.8525(4) 0.3626(3) 0.7038(2) 0.0310(9) Uani 0.5 1 d . . P D 2

loop_
_atom_site_aniso_label
_atom_site_aniso_U_11
_atom_site_aniso_U_22
_atom_site_aniso_U_33
_atom_site_aniso_U_23
_atom_site_aniso_U_13
_atom_site_aniso_U_12
Fe1 0.0306(3) 0.0244(3) 0.0189(3) 0.00329(19) -0.0075(2) -0.0025(2)
N1A 0.043(2) 0.0308(17) 0.0276(19) 0.0076(14) -0.0167(16) -0.0050(16)
N2 0.0351(18) 0.0216(14) 0.0218(16) 0.0043(12) -0.0122(14) -0.0038(13)
N3 0.0281(18) 0.0236(14) 0.0242(16) 0.0025(12) -0.0074(13) -0.0018(13)
N4 0.0329(18) 0.0235(14) 0.0212(16) 0.0033(12) -0.0088(13) -0.0006(13)
N5 0.041(2) 0.0430(19) 0.0349(19) 0.0113(15) -0.0118(17) -0.0152(17)
O1 0.058(2) 0.104(3) 0.099(3) 0.054(2) -0.044(2) -0.041(2)
C1A 0.039(2) 0.0210(17) 0.026(2) 0.0042(15) -0.0082(17) -0.0008(16)
C2A 0.039(2) 0.0220(17) 0.025(2) 0.0079(15) -0.0115(17) -0.0066(16)
C3 0.031(2) 0.0270(18) 0.0250(19) 0.0032(15) -0.0129(16) -0.0079(16)
C4 0.032(2) 0.0267(18) 0.025(2) 0.0030(15) -0.0085(16) -0.0083(16)
C5 0.040(2) 0.0301(19) 0.0208(19) 0.0034(15) -0.0108(17) -0.0103(17)
C6 0.038(2) 0.0266(18) 0.024(2) -0.0012(15) -0.0099(17) -0.0064(17)
C7 0.034(2) 0.0219(17) 0.0209(19) 0.0020(14) -0.0083(16) -0.0069(15)
C8 0.032(2) 0.0193(16) 0.0248(19) 0.0002(14) -0.0081(16) -0.0019(15)
C9 0.030(2) 0.0242(17) 0.0235(19) 0.0017(15) -0.0066(16) -0.0045(16)
C10 0.036(2) 0.0237(18) 0.029(2) 0.0027(15) -0.0091(17) 0.0011(16)
C11 0.033(2) 0.0302(19) 0.026(2) 0.0046(16) -0.0117(17) -0.0013(17)
C12 0.025(2) 0.0286(18) 0.0196(19) 0.0047(14) -0.0085(15) 0.0009(15)
C13 0.030(2) 0.0314(19) 0.0229(19) 0.0038(15) -0.0113(16) -0.0069(16)
C14 0.034(2) 0.0308(19) 0.0199(19) 0.0054(15) -0.0084(16) -0.0076(17)
C15 0.047(3) 0.033(2) 0.021(2) 0.0014(16) -0.0083(18) -0.0028(18)
C16 0.047(3) 0.0299(19) 0.0203(19) -0.0007(15) -0.0072(17) -0.0046(18)
C17 0.037(2) 0.0287(18) 0.0226(19) 0.0046(15) -0.0061(17) -0.0053(17)
C18 0.033(2) 0.0254(18) 0.0242(19) 0.0030(15) -0.0080(16) -0.0036(16)
C19A 0.040(2) 0.0229(17) 0.022(2) 0.0078(15) -0.0086(17) -0.0030(16)
C20A 0.044(2) 0.0341(18) 0.033(2) 0.0054(16) -0.0149(17) -0.0025(17)
C21 0.030(2) 0.0264(18) 0.0223(19) 0.0016(15) -0.0068(16) -0.0042(16)
C22 0.032(2) 0.0275(18) 0.025(2) -0.0021(15) -0.0084(16) -0.0041(16)
C23 0.037(2) 0.0325(19) 0.023(2) 0.0066(16) -0.0087(17) -0.0048(17)
C24 0.047(3) 0.040(2) 0.023(2) 0.0033(17) -0.0185(19) -0.0007(19)
C25 0.071(3) 0.037(2) 0.044(3) 0.0036(19) -0.036(2) -0.016(2)
C26 0.060(3) 0.0264(19) 0.044(3) 0.0090(17) -0.027(2) -0.0128(19)
C27 0.030(2) 0.0244(17) 0.0185(18) 0.0049(14) -0.0062(16) -0.0039(16)
C28 0.033(2) 0.0318(19) 0.028(2) 0.0034(16) -0.0055(17) -0.0089(17)
C29 0.045(3) 0.0300(19) 0.034(2) -0.0015(16) -0.0036(19) -0.0136(19)
C30 0.045(3) 0.0219(18) 0.041(2) -0.0031(17) 0.000(2) -0.0040(18)
C31 0.030(2) 0.033(2) 0.053(3) -0.0001(19) -0.004(2) 0.0008(18)
C32 0.036(2) 0.036(2) 0.041(2) -0.0008(18) -0.0115(19) -0.0094(18)
C33 0.038(2) 0.0245(18) 0.0215(19) 0.0031(15) -0.0122(18) -0.0041(17)
C34 0.040(3) 0.051(2) 0.026(2) 0.0095(18) -0.0117(19) -0.010(2)
C35 0.051(3) 0.046(2) 0.027(2) 0.0102(18) -0.008(2) -0.012(2)
C36 0.062(3) 0.0262(19) 0.022(2) 0.0055(16) -0.019(2) -0.0026(19)
C37 0.045(3) 0.036(2) 0.036(2) 0.0078(17) -0.023(2) -0.0100(19)
C38 0.039(2) 0.0330(19) 0.028(2) 0.0054(16) -0.0109(18) -0.0087(18)
C39 0.033(2) 0.0255(18) 0.0195(19) 0.0040(14) -0.0113(17) -0.0006(16)
C40 0.038(2) 0.0254(18) 0.029(2) 0.0021(15) -0.0118(18) -0.0041(17)
C41 0.033(2) 0.039(2) 0.028(2) 0.0063(17) -0.0096(17) -0.0073(18)
C42 0.032(2) 0.0291(19) 0.029(2) 0.0020(16) -0.0084(18) 0.0020(17)
C43 0.047(3) 0.0257(19) 0.042(2) 0.0038(17) -0.014(2) -0.0036(18)
C44 0.038(2) 0.036(2) 0.027(2) 0.0052(16) -0.0047(18) -0.0051(18)
C45 0.039(2) 0.0305(19) 0.024(2) -0.0008(15) -0.0065(17) -0.0059(17)
C46 0.061(3) 0.090(4) 0.051(3) 0.002(3) -0.016(3) -0.011(3)
Cl1 0.0768(9) 0.0612(7) 0.0493(7) 0.0148(6) -0.0208(6) -0.0234(6)
Cl2A 0.090(3) 0.104(3) 0.0484(14) 0.0040(14) -0.0161(16) 0.0429(19)
Cl2B 0.090(3) 0.104(3) 0.0484(14) 0.0040(14) -0.0161(16) 0.0429(19)
N1B 0.044(2) 0.0341(18) 0.033(2) 0.0054(16) -0.0149(17) -0.0025(17)
C20B 0.043(2) 0.0308(17) 0.0276(19) 0.0076(14) -0.0167(16) -0.0050(16)
C1B 0.039(2) 0.0210(17) 0.026(2) 0.0042(15) -0.0082(17) -0.0008(16)
C2B 0.039(2) 0.0220(17) 0.025(2) 0.0079(15) -0.0115(17) -0.0066(16)
C19B 0.040(2) 0.0229(17) 0.022(2) 0.0078(15) -0.0086(17) -0.0030(16)

loop_
_atom_type_symbol
_atom_type_description
_atom_type_scat_dispersion_real
_atom_type_scat_dispersion_imag
_atom_type_scat_source
C C 0.0033 0.0016 'International Tables Vol C Tables 4.2.6.8 and 6.1.1.4'
H H 0.0000 0.0000 'International Tables Vol C Tables 4.2.6.8 and 6.1.1.4'
N N 0.0061 0.0033 'International Tables Vol C Tables 4.2.6.8 and 6.1.1.4'
O O 0.0106 0.0060 'International Tables Vol C Tables 4.2.6.8 and 6.1.1.4'
Cl Cl 0.1484 0.1585 'International Tables Vol C Tables 4.2.6.8 and 6.1.1.4'
Fe Fe 0.3463 0.8444 'International Tables Vol C Tables 4.2.6.8 and 6.1.1.4'

loop_
_geom_angle_atom_site_label_1
_geom_angle_atom_site_label_2
_geom_angle_atom_site_label_3
_geom_angle
N5 Fe1 C45 135.18(15)
N5 Fe1 N3 109.78(13)
C45 Fe1 N3 115.03(14)
N5 Fe1 N4 95.53(13)
C45 Fe1 N4 86.04(13)
N3 Fe1 N4 89.32(11)
N5 Fe1 N2 92.81(13)
C45 Fe1 N2 86.60(13)
N3 Fe1 N2 89.77(11)
N4 Fe1 N2 171.41(12)
N5 Fe1 C1A 92.89(15)
C45 Fe1 C1A 42.30(14)
N3 Fe1 C1A 157.34(14)
N4 Fe1 C1A 88.62(12)
N2 Fe1 C1A 88.93(12)
C20A N1A C2A 109.3(3)
C7 N2 C4 106.2(3)
C7 N2 Fe1 126.1(2)
C4 N2 Fe1 127.6(2)
C12 N3 C9 104.6(3)
C12 N3 Fe1 126.4(2)
C9 N3 Fe1 126.2(2)
C14 N4 C17 105.3(3)
C14 N4 Fe1 127.0(2)
C17 N4 Fe1 127.7(2)
O1 N5 Fe1 148.7(3)
C2A C1A C19A 102.8(3)
C2A C1A C45 125.2(3)
C19A C1A C45 125.7(3)
C2A C1A Fe1 117.0(2)
C19A C1A Fe1 117.2(2)
C45 C1A Fe1 64.69(18)
C3 C2A N1A 122.7(3)
C3 C2A C1A 128.1(3)
N1A C2A C1A 109.1(3)
C2A C3 C4 120.7(3)
C2A C3 C21 119.4(3)
C4 C3 C21 119.8(3)
N2 C4 C3 126.2(3)
N2 C4 C5 109.7(3)
C3 C4 C5 124.1(3)
C6 C5 C4 107.3(3)
C6 C5 H5 126.3
C4 C5 H5 126.3
C5 C6 C7 107.4(3)
C5 C6 H6 126.3
C7 C6 H6 126.3
N2 C7 C8 126.2(3)
N2 C7 C6 109.3(3)
C8 C7 C6 124.5(3)
C9 C8 C7 124.5(3)
C9 C8 C27 117.3(3)
C7 C8 C27 118.2(3)
C8 C9 N3 124.9(3)
C8 C9 C10 124.7(3)
N3 C9 C10 110.4(3)
C11 C10 C9 107.2(3)
C11 C10 H10 126.4
C9 C10 H10 126.4
C10 C11 C12 107.6(3)
C10 C11 H11 126.2
C12 C11 H11 126.2
N3 C12 C13 125.8(3)
N3 C12 C11 110.2(3)
C13 C12 C11 124.0(3)
C12 C13 C14 123.3(3)
C12 C13 C33 119.2(3)
C14 C13 C33 117.4(3)
N4 C14 C13 126.1(3)
N4 C14 C15 110.3(3)
C13 C14 C15 123.6(3)
C16 C15 C14 107.4(3)
C16 C15 H15 126.3
C14 C15 H15 126.3
C15 C16 C17 107.4(3)
C15 C16 H16 126.3
C17 C16 H16 126.3
N4 C17 C18 125.8(3)
N4 C17 C16 109.5(3)
C18 C17 C16 124.6(3)
C19A C18 C17 121.5(3)
C19A C18 C39 120.5(3)
C17 C18 C39 117.9(3)
C18 C19A C20A 123.9(3)
C18 C19A C1A 127.5(3)
C20A C19A C1A 108.4(3)
N1A C20A C19A 109.8(3)
N1A C20A H20A 125.1
C19A C20A H20A 125.1
C26 C21 C22 118.5(3)
C26 C21 C3 122.0(3)
C22 C21 C3 119.5(3)
C21 C22 C23 120.6(3)
C21 C22 H22 119.7
C23 C22 H22 119.7
C24 C23 C22 119.9(4)
C24 C23 H23 120.0
C22 C23 H23 120.0
C23 C24 C25 120.2(3)
C23 C24 H24 119.9
C25 C24 H24 119.9
C24 C25 C26 120.3(4)
C24 C25 H25 119.9
C26 C25 H25 119.9
C25 C26 C21 120.5(4)
C25 C26 H26 119.8
C21 C26 H26 119.8
C28 C27 C32 119.0(3)
C28 C27 C8 120.6(3)
C32 C27 C8 120.3(3)
C27 C28 C29 119.8(3)
C27 C28 H28 120.1
C29 C28 H28 120.1
C30 C29 C28 120.6(4)
C30 C29 H29 119.7
C28 C29 H29 119.7
C29 C30 C31 120.3(3)
C29 C30 H30 119.8
C31 C30 H30 119.8
C30 C31 C32 119.8(4)
C30 C31 H31 120.1
C32 C31 H31 120.1
C31 C32 C27 120.5(4)
C31 C32 H32 119.7
C27 C32 H32 119.7
C38 C33 C34 118.5(3)
C38 C33 C13 121.2(3)
C34 C33 C13 120.3(3)
C33 C34 C35 120.6(4)
C33 C34 H34 119.7
C35 C34 H34 119.7
C36 C35 C34 120.2(4)
C36 C35 H35 119.9
C34 C35 H35 119.9
C35 C36 C37 119.9(4)
C35 C36 H36 120.1
C37 C36 H36 120.1
C36 C37 C38 120.1(4)
C36 C37 H37 119.9
C38 C37 H37 119.9
C33 C38 C37 120.8(4)
C33 C38 H38 119.6
C37 C38 H38 119.6
C44 C39 C40 118.3(3)
C44 C39 C18 121.4(3)
C40 C39 C18 120.2(3)
C41 C40 C39 121.1(3)
C41 C40 H40 119.4
C39 C40 H40 119.4
C42 C41 C40 119.8(4)
C42 C41 H41 120.1
C40 C41 H41 120.1
C43 C42 C41 120.1(3)
C43 C42 H42 120.0
C41 C42 H42 120.0
C42 C43 C44 120.6(4)
C42 C43 H43 119.7
C44 C43 H43 119.7
C39 C44 C43 120.1(4)
C39 C44 H44 120.0
C43 C44 H44 120.0
C1A C45 Fe1 73.0(2)
C1A C45 H45A 116.2
Fe1 C45 H45A 116.2
C1A C45 H45B 116.2
Fe1 C45 H45B 116.2
H45A C45 H45B 113.2
Cl2A C46 Cl1 124.6(4)
Cl2A C46 H46A 106.2
Cl1 C46 H46A 106.2
Cl2A C46 H46B 106.2
Cl1 C46 H46B 106.2
H46A C46 H46B 106.4
C20B N1B C19B 109.8(3)
N1B C20B C2B 109.3(3)
N1B C20B H20B 125.3
C2B C20B H20B 125.3
C2B C1B C19B 102.8(3)
C20B C2B C1B 109.1(3)
N1B C19B C1B 108.4(3)

loop_
_geom_bond_atom_site_label_1
_geom_bond_atom_site_label_2
_geom_bond_distance
Fe1 N5 1.701(4)
Fe1 C45 1.974(4)
Fe1 N3 2.011(3)
Fe1 N4 2.022(3)
Fe1 N2 2.031(3)
Fe1 C1A 2.088(3)
N1A C20A 1.342(4)
N1A C2A 1.396(4)
N2 C7 1.377(4)
N2 C4 1.378(4)
N3 C12 1.384(4)
N3 C9 1.394(4)
N4 C14 1.376(4)
N4 C17 1.383(4)
N5 O1 1.179(4)
C1A C2A 1.457(5)
C1A C19A 1.461(4)
C1A C45 1.470(5)
C2A C3 1.387(4)
C3 C4 1.416(4)
C3 C21 1.482(5)
C4 C5 1.434(4)
C5 C6 1.345(4)
C5 H5 0.9500
C6 C7 1.440(4)
C6 H6 0.9500
C7 C8 1.397(4)
C8 C9 1.387(5)
C8 C27 1.506(4)
C9 C10 1.429(5)
C10 C11 1.340(5)
C10 H10 0.9500
C11 C12 1.434(4)
C11 H11 0.9500
C12 C13 1.393(4)
C13 C14 1.397(4)
C13 C33 1.493(5)
C14 C15 1.426(4)
C15 C16 1.337(5)
C15 H15 0.9500
C16 C17 1.435(5)
C16 H16 0.9500
C17 C18 1.411(5)
C18 C19A 1.378(5)
C18 C39 1.498(4)
C19A C20A 1.403(5)
C20A H20A 0.9500
C21 C26 1.390(5)
C21 C22 1.393(5)
C22 C23 1.397(5)
C22 H22 0.9500
C23 C24 1.367(5)
C23 H23 0.9500
C24 C25 1.379(5)
C24 H24 0.9500
C25 C26 1.388(5)
C25 H25 0.9500
C26 H26 0.9500
C27 C28 1.381(5)
C27 C32 1.391(5)
C28 C29 1.398(5)
C28 H28 0.9500
C29 C30 1.362(5)
C29 H29 0.9500
C30 C31 1.374(5)
C30 H30 0.9500
C31 C32 1.389(5)
C31 H31 0.9500
C32 H32 0.9500
C33 C38 1.377(5)
C33 C34 1.387(5)
C34 C35 1.390(5)
C34 H34 0.9500
C35 C36 1.369(5)
C35 H35 0.9500
C36 C37 1.370(5)
C36 H36 0.9500
C37 C38 1.391(5)
C37 H37 0.9500
C38 H38 0.9500
C39 C44 1.380(5)
C39 C40 1.391(5)
C40 C41 1.384(5)
C40 H40 0.9500
C41 C42 1.373(5)
C41 H41 0.9500
C42 C43 1.362(5)
C42 H42 0.9500
C43 C44 1.400(5)
C43 H43 0.9500
C44 H44 0.9500
C45 H45A 0.9900
C45 H45B 0.9900
C46 Cl2A 1.663(6)
C46 Cl1 1.722(5)
C46 H46A 0.9900
C46 H46B 0.9900
N1B C20B 1.342(4)
N1B C19B 1.403(5)
C20B C2B 1.396(4)
C20B H20B 0.9500
C1B C2B 1.457(5)
C1B C19B 1.461(4)
